data_4071907
loop_
_publ_author_name
'Kuniyasu, Hitoshi'
'Takekawa, Kazunobu'
'Yamashita, Fumikazu'
'Miyafuji, Kiyoshi'
'Asano, Shigehito'
'Takai, Yasutomo'
'Ohtaka, Atsushi'
'Tanaka, Aoi'
'Sugoh, Kunihiko'
'Kurosawa, Hideo'
'Kambe, Nobuaki'

_publ_section_title
;
 Insertion of Alkynes into an ArS&#x2212;Pt Bond: Regio- and
 Stereoselective Thermal Reactions, Facilitation by &#x201C;o-Halogen
 Effect&#x201D; and Photoirradiation, Different Alkyne Preferences
 Depending on the Ancillary Ligand, and Application to a Catalytic
 Reaction
;
_journal_issue 18
_journal_name_full Organometallics
_journal_page_first 4788
_journal_paper_doi 10.1021/om800464y
_journal_volume 27
_journal_year 2008
_chemical_formula_moiety 'C46 H44 O6 P2 Pt S '
_chemical_formula_sum 'C46 H44 O6 P2 Pt S'
_chemical_formula_weight 981.95
_space_group_IT_number 2
_symmetry_cell_setting triclinic
_symmetry_Int_Tables_number 2
_symmetry_space_group_name_Hall '-P 1'
_symmetry_space_group_name_H-M 'P -1'
_cell_angle_alpha 90.219(4)
_cell_angle_beta 114.082(5)
_cell_angle_gamma 107.153(3)
_cell_formula_units_Z 2
_cell_length_a 12.631(1)
_cell_length_b 17.188(2)
_cell_length_c 11.455(1)
_cell_measurement_reflns_used 11619
_cell_measurement_temperature 296.2
_cell_measurement_theta_max 27.5
_cell_measurement_theta_min 2.0
_cell_volume 2147.4(4)
_computing_cell_refinement PROCESS-AUTO
_computing_data_collection PROCESS-AUTO
_computing_data_reduction 'teXsan Ver. 1.11'
_computing_publication_material 'teXsan Ver. 1.11'
_computing_structure_refinement 'teXsan Ver. 1.10'
_computing_structure_solution 'DIRDIF94 (PATTY)'
_diffrn_detector_area_resol_mean 8.00
_diffrn_measured_fraction_theta_full 0.9876
_diffrn_measured_fraction_theta_max 0.9876
_diffrn_measurement_device_type 'Rigaku RAXIS-RAPID Imaging Plate'
_diffrn_measurement_method \w
_diffrn_radiation_type 'Mo K\a'
_diffrn_radiation_wavelength 0.7107
_diffrn_reflns_av_R_equivalents 0.034
_diffrn_reflns_limit_h_max 16
_diffrn_reflns_limit_h_min 0
_diffrn_reflns_limit_k_max 21
_diffrn_reflns_limit_k_min -22
_diffrn_reflns_limit_l_max 13
_diffrn_reflns_limit_l_min -14
_diffrn_reflns_number 20066
_diffrn_reflns_theta_full 27.48
_diffrn_reflns_theta_max 27.48
_exptl_absorpt_coefficient_mu 3.424
_exptl_absorpt_correction_T_max 0.504
_exptl_absorpt_correction_T_min 0.291
_exptl_absorpt_correction_type multi-scan
_exptl_absorpt_process_details '(Higashi, 1995)'
_exptl_crystal_colour colorless
_exptl_crystal_density_diffrn 1.518
_exptl_crystal_density_method 'not measured'
_exptl_crystal_description prism
_exptl_crystal_size_max 0.300
_exptl_crystal_size_mid 0.200
_exptl_crystal_size_min 0.200
_refine_diff_density_max 0.56
_refine_diff_density_min -1.21
_refine_ls_extinction_method none
_refine_ls_goodness_of_fit_ref 1.184
_refine_ls_hydrogen_treatment noref
_refine_ls_number_parameters 505
_refine_ls_number_reflns 8391
_refine_ls_R_factor_gt 0.0279
_refine_ls_shift/su_max 0.0378
_refine_ls_structure_factor_coef F
_refine_ls_weighting_details 'w = 1/[\s^2^(Fo) + 0.00063|Fo|^2^]'
_refine_ls_weighting_scheme calc
_refine_ls_wR_factor_ref 0.0381
_reflns_number_gt 8391
_reflns_number_total 9698
_reflns_threshold_expression F^2^>3.0\s(F^2^)
_cod_data_source_file om800464y_si_005.cif
_cod_data_source_block takai
_cod_original_sg_symbol_H-M 'P -1         '
_cod_original_formula_sum 'C46 H44 O6 P2 Pt S '
_cod_database_code 4071907

loop_
_symmetry_equiv_pos_as_xyz
x,y,z
-x,-y,-z

loop_
_atom_site_label
_atom_site_type_symbol
_atom_site_fract_x
_atom_site_fract_y
_atom_site_fract_z
_atom_site_U_iso_or_equiv
_atom_site_adp_type
_atom_site_occupancy
_atom_site_calc_flag
Pt(1) Pt 0.08283(1) 0.268812(7) 0.39411(1) 0.03134(4) Uani 1.00 d
S(1) S -0.02059(10) 0.09098(6) 0.1966(1) 0.0517(3) Uani 1.00 d
P(1) P 0.26530(8) 0.30997(6) 0.57323(9) 0.0357(2) Uani 1.00 d
P(2) P 0.00681(8) 0.20211(6) 0.53029(9) 0.0354(2) Uani 1.00 d
O(1) O -0.4030(4) -0.2310(2) -0.0491(5) 0.084(1) Uani 1.00 d
O(2) O 0.3195(3) 0.4983(2) 0.0812(3) 0.066(1) Uani 1.00 d
O(3) O -0.1919(3) 0.3116(2) 0.2309(3) 0.0599(10) Uani 1.00 d
O(4) O -0.1164(3) 0.3274(2) 0.0835(3) 0.0582(10) Uani 1.00 d
O(5) O -0.3011(4) 0.1558(3) -0.0172(4) 0.087(1) Uani 1.00 d
O(6) O -0.1794(3) 0.1080(2) -0.0725(3) 0.0655(10) Uani 1.00 d
C(1) C -0.0719(3) 0.2292(2) 0.2232(3) 0.0367(8) Uani 1.00 d
C(2) C -0.1061(3) 0.1602(2) 0.1464(4) 0.0411(9) Uani 1.00 d
C(3) C -0.1360(3) 0.2917(2) 0.1794(4) 0.0404(9) Uani 1.00 d
C(4) C -0.1686(7) 0.3919(4) 0.0433(6) 0.084(2) Uani 1.00 d
C(5) C -0.2071(4) 0.1409(3) 0.0116(4) 0.051(1) Uani 1.00 d
C(6) C -0.2750(8) 0.0811(5) -0.2013(5) 0.107(2) Uani 1.00 d
C(7) C -0.1374(4) -0.0061(2) 0.1267(4) 0.044(1) Uani 1.00 d
C(8) C -0.2479(4) -0.0236(3) 0.1331(5) 0.058(1) Uani 1.00 d
C(9) C -0.3403(4) -0.0973(3) 0.0738(5) 0.058(1) Uani 1.00 d
C(10) C -0.3195(4) -0.1547(3) 0.0091(4) 0.055(1) Uani 1.00 d
C(11) C -0.2080(5) -0.1382(3) 0.0052(5) 0.059(1) Uani 1.00 d
C(12) C -0.1166(4) -0.0643(2) 0.0617(4) 0.052(1) Uani 1.00 d
C(13) C -0.5219(6) -0.2477(4) -0.0572(7) 0.100(2) Uani 1.00 d
C(14) C 0.1602(3) 0.3418(2) 0.2876(3) 0.0362(9) Uani 1.00 d
C(15) C 0.1745(4) 0.3099(2) 0.1856(4) 0.048(1) Uani 1.00 d
C(16) C 0.2267(4) 0.3593(3) 0.1132(4) 0.051(1) Uani 1.00 d
C(17) C 0.2633(4) 0.4428(3) 0.1420(4) 0.045(1) Uani 1.00 d
C(18) C 0.2453(4) 0.4771(2) 0.2398(4) 0.046(1) Uani 1.00 d
C(19) C 0.1965(4) 0.4271(2) 0.3117(4) 0.0407(9) Uani 1.00 d
C(20) C 0.3420(7) 0.4654(5) -0.0137(8) 0.106(3) Uani 1.00 d
C(21) C 0.2433(3) 0.2626(3) 0.7105(4) 0.045(1) Uani 1.00 d
C(22) C 0.1367(4) 0.1812(2) 0.6595(4) 0.044(1) Uani 1.00 d
C(23) C 0.3271(3) 0.4205(2) 0.6245(3) 0.0389(9) Uani 1.00 d
C(24) C 0.4320(4) 0.4697(3) 0.6173(4) 0.049(1) Uani 1.00 d
C(25) C 0.4640(5) 0.5545(3) 0.6389(5) 0.063(1) Uani 1.00 d
C(26) C 0.3934(6) 0.5907(3) 0.6664(5) 0.066(1) Uani 1.00 d
C(27) C 0.2881(6) 0.5425(3) 0.6753(5) 0.067(2) Uani 1.00 d
C(28) C 0.2537(4) 0.4570(3) 0.6539(4) 0.053(1) Uani 1.00 d
C(29) C 0.3891(3) 0.2793(2) 0.5663(4) 0.044(1) Uani 1.00 d
C(30) C 0.4999(4) 0.2946(3) 0.6737(5) 0.061(1) Uani 1.00 d
C(31) C 0.5937(5) 0.2694(4) 0.6676(7) 0.077(2) Uani 1.00 d
C(32) C 0.5754(5) 0.2306(4) 0.5519(8) 0.080(2) Uani 1.00 d
C(33) C 0.4672(6) 0.2147(3) 0.4454(6) 0.075(2) Uani 1.00 d
C(34) C 0.3716(4) 0.2384(3) 0.4509(5) 0.052(1) Uani 1.00 d
C(35) C -0.0316(3) 0.2707(2) 0.6172(4) 0.0391(9) Uani 1.00 d
C(36) C -0.0633(4) 0.3370(3) 0.5631(4) 0.056(1) Uani 1.00 d
C(37) C -0.0844(6) 0.3932(3) 0.6306(6) 0.073(2) Uani 1.00 d
C(38) C -0.0752(5) 0.3814(4) 0.7539(5) 0.071(2) Uani 1.00 d
C(39) C -0.0471(5) 0.3157(4) 0.8066(5) 0.067(2) Uani 1.00 d
C(40) C -0.0282(4) 0.2584(3) 0.7387(4) 0.055(1) Uani 1.00 d
C(41) C -0.1248(4) 0.1104(2) 0.4846(4) 0.045(1) Uani 1.00 d
C(42) C -0.2378(4) 0.1151(3) 0.3985(5) 0.062(1) Uani 1.00 d
C(43) C -0.3435(5) 0.0478(4) 0.3666(6) 0.081(2) Uani 1.00 d
C(44) C -0.3349(6) -0.0242(4) 0.4206(7) 0.085(2) Uani 1.00 d
C(45) C -0.2244(6) -0.0285(3) 0.5022(6) 0.078(2) Uani 1.00 d
C(46) C -0.1171(5) 0.0374(3) 0.5364(5) 0.059(1) Uani 1.00 d
H(1) H -0.1348 0.4361 0.1160 0.0977 Uiso 1.00 calc
H(2) H -0.1532 0.4157 -0.0244 0.0977 Uiso 1.00 calc
H(3) H -0.2561 0.3726 0.0173 0.0977 Uiso 1.00 calc
H(4) H -0.3459 0.0392 -0.2024 0.1206 Uiso 1.00 calc
H(5) H -0.3020 0.1258 -0.2391 0.1206 Uiso 1.00 calc
H(6) H -0.2488 0.0585 -0.2575 0.1206 Uiso 1.00 calc
H(7) H -0.2604 0.0162 0.1808 0.0667 Uiso 1.00 calc
H(8) H -0.4188 -0.1083 0.0751 0.0687 Uiso 1.00 calc
H(9) H -0.1928 -0.1793 -0.0376 0.0697 Uiso 1.00 calc
H(10) H -0.0376 -0.0528 0.0593 0.0620 Uiso 1.00 calc
H(11) H -0.5595 -0.2102 -0.1040 0.1160 Uiso 1.00 calc
H(12) H -0.5189 -0.2429 0.0279 0.1160 Uiso 1.00 calc
H(13) H -0.5722 -0.3026 -0.0992 0.1160 Uiso 1.00 calc
H(14) H 0.1471 0.2507 0.1627 0.0546 Uiso 1.00 calc
H(15) H 0.2377 0.3350 0.0444 0.0582 Uiso 1.00 calc
H(16) H 0.2678 0.5360 0.2577 0.0531 Uiso 1.00 calc
H(17) H 0.1873 0.4521 0.3803 0.0471 Uiso 1.00 calc
H(18) H 0.2661 0.4299 -0.0833 0.1199 Uiso 1.00 calc
H(19) H 0.3935 0.4314 0.0197 0.1199 Uiso 1.00 calc
H(20) H 0.3804 0.5066 -0.0525 0.1199 Uiso 1.00 calc
H(21) H 0.2243 0.2997 0.7574 0.0549 Uiso 1.00 calc
H(22) H 0.3165 0.2539 0.7692 0.0549 Uiso 1.00 calc
H(23) H 0.1144 0.1606 0.7273 0.0529 Uiso 1.00 calc
H(24) H 0.1597 0.1409 0.6271 0.0529 Uiso 1.00 calc
H(25) H 0.4830 0.4448 0.5980 0.0591 Uiso 1.00 calc
H(26) H 0.5380 0.5892 0.6356 0.0760 Uiso 1.00 calc
H(27) H 0.4149 0.6493 0.6806 0.0784 Uiso 1.00 calc
H(28) H 0.2381 0.5680 0.6960 0.0784 Uiso 1.00 calc
H(29) H 0.1802 0.4232 0.6602 0.0643 Uiso 1.00 calc
H(30) H 0.5131 0.3227 0.7540 0.0738 Uiso 1.00 calc
H(31) H 0.6701 0.2792 0.7418 0.0921 Uiso 1.00 calc
H(32) H 0.6402 0.2139 0.5464 0.0950 Uiso 1.00 calc
H(33) H 0.4549 0.1861 0.3657 0.0860 Uiso 1.00 calc
H(34) H 0.2958 0.2273 0.3748 0.0627 Uiso 1.00 calc
H(35) H -0.0707 0.3445 0.4768 0.0669 Uiso 1.00 calc
H(36) H -0.1057 0.4396 0.5929 0.0868 Uiso 1.00 calc
H(37) H -0.0866 0.4220 0.8013 0.0825 Uiso 1.00 calc
H(38) H -0.0429 0.3074 0.8916 0.0807 Uiso 1.00 calc
H(39) H -0.0130 0.2097 0.7743 0.0686 Uiso 1.00 calc
H(40) H -0.2434 0.1649 0.3616 0.0735 Uiso 1.00 calc
H(41) H -0.4227 0.0510 0.3075 0.0986 Uiso 1.00 calc
H(42) H -0.4081 -0.0705 0.4001 0.0986 Uiso 1.00 calc
H(43) H -0.2184 -0.0788 0.5394 0.0896 Uiso 1.00 calc
H(44) H -0.0379 0.0339 0.5959 0.0703 Uiso 1.00 calc

loop_
_atom_site_aniso_label
_atom_site_aniso_U_11
_atom_site_aniso_U_22
_atom_site_aniso_U_33
_atom_site_aniso_U_12
_atom_site_aniso_U_13
_atom_site_aniso_U_23
Pt(1) 0.03426(8) 0.02792(7) 0.03270(8) 0.00940(5) 0.01591(5) 0.00281(5)
S(1) 0.0483(5) 0.0357(5) 0.0611(6) 0.0169(4) 0.0122(5) 0.0019(4)
P(1) 0.0346(4) 0.0338(4) 0.0369(5) 0.0094(4) 0.0151(4) 0.0037(4)
P(2) 0.0375(4) 0.0324(4) 0.0394(5) 0.0104(4) 0.0203(4) 0.0072(4)
O(1) 0.079(2) 0.057(2) 0.098(3) 0.000(2) 0.038(2) -0.028(2)
O(2) 0.077(2) 0.063(2) 0.073(2) 0.023(2) 0.048(2) 0.037(2)
O(3) 0.070(2) 0.073(2) 0.052(2) 0.046(2) 0.025(2) 0.011(2)
O(4) 0.081(2) 0.059(2) 0.057(2) 0.043(2) 0.037(2) 0.026(1)
O(5) 0.071(2) 0.103(3) 0.066(2) 0.048(2) -0.003(2) -0.018(2)
O(6) 0.082(2) 0.065(2) 0.041(2) 0.029(2) 0.015(2) -0.004(1)
C(1) 0.037(2) 0.031(2) 0.038(2) 0.010(1) 0.014(1) 0.004(1)
C(2) 0.044(2) 0.038(2) 0.040(2) 0.016(2) 0.015(2) 0.004(2)
C(3) 0.041(2) 0.037(2) 0.041(2) 0.015(2) 0.014(2) -0.001(1)
C(4) 0.129(5) 0.075(4) 0.078(4) 0.067(4) 0.050(4) 0.044(3)
C(5) 0.053(2) 0.041(2) 0.048(2) 0.018(2) 0.010(2) -0.002(2)
C(6) 0.136(6) 0.105(5) 0.046(3) 0.045(5) 0.003(3) -0.021(3)
C(7) 0.056(2) 0.032(2) 0.047(2) 0.017(2) 0.023(2) 0.005(2)
C(8) 0.062(3) 0.045(2) 0.068(3) 0.022(2) 0.027(2) -0.009(2)
C(9) 0.056(2) 0.048(2) 0.074(3) 0.015(2) 0.034(2) -0.002(2)
C(10) 0.065(3) 0.038(2) 0.054(2) 0.007(2) 0.026(2) -0.005(2)
C(11) 0.085(3) 0.040(2) 0.069(3) 0.020(2) 0.049(3) -0.002(2)
C(12) 0.070(3) 0.038(2) 0.063(3) 0.021(2) 0.042(2) 0.009(2)
C(13) 0.069(4) 0.078(4) 0.113(5) -0.012(3) 0.028(4) -0.033(4)
C(14) 0.039(2) 0.036(2) 0.035(2) 0.013(1) 0.018(1) 0.007(1)
C(15) 0.068(3) 0.038(2) 0.048(2) 0.014(2) 0.036(2) 0.004(2)
C(16) 0.067(3) 0.057(2) 0.046(2) 0.024(2) 0.036(2) 0.012(2)
C(17) 0.047(2) 0.048(2) 0.048(2) 0.020(2) 0.025(2) 0.022(2)
C(18) 0.050(2) 0.036(2) 0.051(2) 0.018(2) 0.020(2) 0.012(2)
C(19) 0.049(2) 0.033(2) 0.041(2) 0.017(2) 0.019(2) 0.006(1)
C(20) 0.143(6) 0.109(5) 0.121(6) 0.045(5) 0.107(6) 0.058(5)
C(21) 0.041(2) 0.053(2) 0.037(2) 0.017(2) 0.012(2) 0.011(2)
C(22) 0.048(2) 0.047(2) 0.048(2) 0.022(2) 0.027(2) 0.019(2)
C(23) 0.042(2) 0.034(2) 0.035(2) 0.010(2) 0.012(1) 0.002(1)
C(24) 0.045(2) 0.043(2) 0.053(2) 0.012(2) 0.017(2) 0.005(2)
C(25) 0.064(3) 0.040(2) 0.066(3) 0.007(2) 0.017(2) 0.005(2)
C(26) 0.093(4) 0.038(2) 0.060(3) 0.016(2) 0.028(3) 0.004(2)
C(27) 0.101(4) 0.058(3) 0.059(3) 0.040(3) 0.041(3) 0.004(2)
C(28) 0.062(3) 0.050(2) 0.050(2) 0.019(2) 0.028(2) 0.001(2)
C(29) 0.041(2) 0.033(2) 0.063(2) 0.012(2) 0.027(2) 0.012(2)
C(30) 0.043(2) 0.059(3) 0.075(3) 0.019(2) 0.018(2) 0.005(2)
C(31) 0.044(2) 0.077(4) 0.110(5) 0.029(3) 0.026(3) 0.019(3)
C(32) 0.063(3) 0.065(3) 0.133(6) 0.034(3) 0.055(4) 0.021(3)
C(33) 0.094(4) 0.058(3) 0.104(4) 0.036(3) 0.066(4) 0.018(3)
C(34) 0.062(3) 0.044(2) 0.065(3) 0.022(2) 0.038(2) 0.013(2)
C(35) 0.035(2) 0.044(2) 0.040(2) 0.012(2) 0.019(1) 0.000(2)
C(36) 0.066(3) 0.060(3) 0.057(3) 0.034(2) 0.033(2) 0.012(2)
C(37) 0.093(4) 0.071(3) 0.078(4) 0.052(3) 0.043(3) 0.014(3)
C(38) 0.061(3) 0.088(4) 0.071(3) 0.032(3) 0.030(3) -0.019(3)
C(39) 0.067(3) 0.098(4) 0.047(3) 0.033(3) 0.031(2) 0.002(3)
C(40) 0.060(3) 0.066(3) 0.048(2) 0.025(2) 0.030(2) 0.010(2)
C(41) 0.048(2) 0.036(2) 0.055(2) 0.006(2) 0.031(2) 0.003(2)
C(42) 0.045(2) 0.060(3) 0.074(3) 0.007(2) 0.028(2) 0.004(2)
C(43) 0.052(3) 0.077(4) 0.095(4) -0.002(3) 0.032(3) -0.005(3)
C(44) 0.070(4) 0.063(3) 0.108(5) -0.014(3) 0.050(4) -0.011(3)
C(45) 0.086(4) 0.039(2) 0.108(5) -0.001(3) 0.057(4) 0.006(3)
C(46) 0.069(3) 0.036(2) 0.077(3) 0.008(2) 0.041(3) 0.010(2)

loop_
_atom_type_symbol
_atom_type_description
_atom_type_scat_dispersion_real
_atom_type_scat_dispersion_imag
_atom_type_scat_source
C C 0.003 0.002
;International Tables for Crystallography
(1992, Vol. C, Tables 4.2.6.8 and 6.1.1.1)
;
H H 0.000 0.000
;International Tables for Crystallography
(1992, Vol. C, Table 6.1.1.2)
;
O O 0.011 0.006
;International Tables for Crystallography
(1992, Vol. C, Tables 4.2.6.8 and 6.1.1.1)
;
S S 0.125 0.123
;International Tables for Crystallography
(1992, Vol. C, Tables 4.2.6.8 and 6.1.1.1)
;
P P 0.102 0.094
;International Tables for Crystallography
(1992, Vol. C, Tables 4.2.6.8 and 6.1.1.1)
;
Pt Pt -1.703 8.390
;International Tables for Crystallography
(1992, Vol. C, Tables 4.2.6.8 and 6.1.1.1)
;

loop_
_geom_angle_atom_site_label_1
_geom_angle_atom_site_label_2
_geom_angle_atom_site_label_3
_geom_angle
_geom_angle_publ_flag
P(1) Pt(1) P(2) 84.53(3) yes
P(1) Pt(1) C(1) 174.2(1) yes
P(1) Pt(1) C(14) 91.2(1) yes
P(2) Pt(1) C(1) 99.5(1) yes
P(2) Pt(1) C(14) 173.0(1) yes
C(1) Pt(1) C(14) 85.1(1) yes
C(2) S(1) C(7) 101.7(2) yes
Pt(1) P(1) C(21) 109.0(1) yes
Pt(1) P(1) C(23) 113.8(1) yes
Pt(1) P(1) C(29) 116.8(1) yes
C(21) P(1) C(23) 106.2(2) yes
C(21) P(1) C(29) 103.8(2) yes
C(23) P(1) C(29) 106.3(2) yes
Pt(1) P(2) C(22) 105.7(1) yes
Pt(1) P(2) C(35) 111.5(1) yes
Pt(1) P(2) C(41) 126.1(1) yes
C(22) P(2) C(35) 102.8(2) yes
C(22) P(2) C(41) 107.3(2) yes
C(35) P(2) C(41) 101.2(2) yes
C(10) O(1) C(13) 117.9(4) yes
C(17) O(2) C(20) 116.6(4) yes
C(3) O(4) C(4) 115.1(4) yes
C(5) O(6) C(6) 116.2(5) yes
Pt(1) C(1) C(2) 124.8(3) yes
Pt(1) C(1) C(3) 114.0(2) yes
C(2) C(1) C(3) 120.5(3) yes
S(1) C(2) C(1) 119.3(3) yes
S(1) C(2) C(5) 117.6(3) yes
C(1) C(2) C(5) 122.8(3) yes
O(3) C(3) O(4) 123.6(4) yes
O(3) C(3) C(1) 123.6(4) yes
O(4) C(3) C(1) 112.6(3) yes
O(5) C(5) O(6) 123.7(4) yes
O(5) C(5) C(2) 123.7(4) yes
O(6) C(5) C(2) 112.6(4) yes
S(1) C(7) C(8) 121.4(3) yes
S(1) C(7) C(12) 119.0(3) yes
C(8) C(7) C(12) 119.6(4) yes
C(7) C(8) C(9) 121.3(4) yes
C(8) C(9) C(10) 118.9(4) yes
O(1) C(10) C(9) 123.8(4) yes
O(1) C(10) C(11) 116.2(4) yes
C(9) C(10) C(11) 119.9(4) yes
C(10) C(11) C(12) 121.4(4) yes
C(7) C(12) C(11) 118.8(4) yes
Pt(1) C(14) C(15) 123.0(3) yes
Pt(1) C(14) C(19) 121.0(3) yes
C(15) C(14) C(19) 115.9(3) yes
C(14) C(15) C(16) 123.1(4) yes
C(15) C(16) C(17) 118.9(4) yes
O(2) C(17) C(16) 124.7(4) yes
O(2) C(17) C(18) 115.7(4) yes
C(16) C(17) C(18) 119.6(3) yes
C(17) C(18) C(19) 120.2(4) yes
C(14) C(19) C(18) 122.1(4) yes
P(1) C(21) C(22) 109.8(3) yes
P(2) C(22) C(21) 107.0(3) yes
P(1) C(23) C(24) 122.9(3) yes
P(1) C(23) C(28) 116.9(3) yes
C(24) C(23) C(28) 119.5(4) yes
C(23) C(24) C(25) 120.1(4) yes
C(24) C(25) C(26) 121.1(5) yes
C(25) C(26) C(27) 119.9(4) yes
C(26) C(27) C(28) 120.1(5) yes
C(23) C(28) C(27) 119.3(4) yes
P(1) C(29) C(30) 121.3(3) yes
P(1) C(29) C(34) 119.5(3) yes
C(30) C(29) C(34) 119.2(4) yes
C(29) C(30) C(31) 120.7(5) yes
C(30) C(31) C(32) 119.2(5) yes
C(31) C(32) C(33) 121.1(5) yes
C(32) C(33) C(34) 120.3(5) yes
C(29) C(34) C(33) 119.6(5) yes
P(2) C(35) C(36) 119.9(3) yes
P(2) C(35) C(40) 121.2(3) yes
C(36) C(35) C(40) 118.8(4) yes
C(35) C(36) C(37) 121.1(4) yes
C(36) C(37) C(38) 118.9(5) yes
C(37) C(38) C(39) 120.5(4) yes
C(38) C(39) C(40) 120.9(4) yes
C(35) C(40) C(39) 119.6(4) yes
P(2) C(41) C(42) 117.5(3) yes
P(2) C(41) C(46) 122.5(4) yes
C(42) C(41) C(46) 120.0(4) yes
C(41) C(42) C(43) 119.8(5) yes
C(42) C(43) C(44) 119.6(6) yes
C(43) C(44) C(45) 120.0(5) yes
C(44) C(45) C(46) 121.9(5) yes
C(41) C(46) C(45) 118.6(5) yes

loop_
_geom_bond_atom_site_label_1
_geom_bond_atom_site_label_2
_geom_bond_distance
_geom_bond_publ_flag
Pt(1) P(1) 2.2783(9) yes
Pt(1) P(2) 2.2928(9) yes
Pt(1) C(1) 2.049(4) yes
Pt(1) C(14) 2.069(3) yes
S(1) C(2) 1.781(4) yes
S(1) C(7) 1.782(4) yes
P(1) C(21) 1.856(4) yes
P(1) C(23) 1.818(4) yes
P(1) C(29) 1.821(4) yes
P(2) C(22) 1.839(4) yes
P(2) C(35) 1.828(4) yes
P(2) C(41) 1.806(4) yes
O(1) C(10) 1.371(5) yes
O(1) C(13) 1.406(8) yes
O(2) C(17) 1.381(4) yes
O(2) C(20) 1.387(8) yes
O(3) C(3) 1.201(5) yes
O(4) C(3) 1.335(5) yes
O(4) C(4) 1.437(6) yes
O(5) C(5) 1.201(5) yes
O(6) C(5) 1.326(5) yes
O(6) C(6) 1.435(6) yes
C(1) C(2) 1.321(5) yes
C(1) C(3) 1.500(5) yes
C(2) C(5) 1.504(5) yes
C(7) C(8) 1.372(6) yes
C(7) C(12) 1.391(5) yes
C(8) C(9) 1.380(6) yes
C(9) C(10) 1.378(6) yes
C(10) C(11) 1.372(7) yes
C(11) C(12) 1.372(6) yes
C(14) C(15) 1.387(5) yes
C(14) C(19) 1.390(5) yes
C(15) C(16) 1.402(6) yes
C(16) C(17) 1.366(6) yes
C(17) C(18) 1.390(6) yes
C(18) C(19) 1.380(5) yes
C(21) C(22) 1.534(6) yes
C(23) C(24) 1.381(6) yes
C(23) C(28) 1.401(6) yes
C(24) C(25) 1.384(6) yes
C(25) C(26) 1.355(8) yes
C(26) C(27) 1.388(8) yes
C(27) C(28) 1.393(7) yes
C(29) C(30) 1.385(6) yes
C(29) C(34) 1.398(6) yes
C(30) C(31) 1.402(7) yes
C(31) C(32) 1.382(9) yes
C(32) C(33) 1.360(9) yes
C(33) C(34) 1.407(7) yes
C(35) C(36) 1.383(6) yes
C(35) C(40) 1.394(6) yes
C(36) C(37) 1.384(6) yes
C(37) C(38) 1.390(8) yes
C(38) C(39) 1.355(8) yes
C(39) C(40) 1.383(7) yes
C(41) C(42) 1.391(6) yes
C(41) C(46) 1.402(6) yes
C(42) C(43) 1.393(7) yes
C(43) C(44) 1.398(9) yes
C(44) C(45) 1.351(9) yes
C(45) C(46) 1.389(7) yes

loop_
_geom_contact_atom_site_label_1
_geom_contact_atom_site_label_2
_geom_contact_distance
_geom_contact_site_symmetry_2
O(2) C(4) 3.026(6) 2_565
O(2) C(24) 3.494(6) 2_666
O(2) C(25) 3.592(6) 2_666
O(3) C(13) 3.164(7) 2_455
O(3) C(27) 3.430(6) 2_566
O(5) C(13) 3.444(9) 2_455
C(17) C(25) 3.319(6) 2_666
C(17) C(24) 3.546(6) 2_666
C(18) C(24) 3.532(6) 2_666
C(18) C(25) 3.567(7) 2_666
C(20) C(28) 3.493(8) 1_554

loop_
_geom_torsion_atom_site_label_1
_geom_torsion_atom_site_label_2
_geom_torsion_atom_site_label_3
_geom_torsion_atom_site_label_4
_geom_torsion
_geom_torsion_publ_flag
Pt(1) P(1) C(21) C(22) 27.7(3) yes
Pt(1) P(1) C(23) C(24) -111.9(3) yes
Pt(1) P(1) C(23) C(28) 58.4(3) yes
Pt(1) P(1) C(29) C(30) -174.1(3) yes
Pt(1) P(1) C(29) C(34) 5.1(4) yes
Pt(1) P(2) C(22) C(21) 50.7(3) yes
Pt(1) P(2) C(35) C(36) 27.1(4) yes
Pt(1) P(2) C(35) C(40) -152.1(3) yes
Pt(1) P(2) C(41) C(42) -62.1(4) yes
Pt(1) P(2) C(41) C(46) 120.5(4) yes
Pt(1) C(1) C(2) S(1) 4.9(5) yes
Pt(1) C(1) C(2) C(5) -168.7(3) yes
Pt(1) C(1) C(3) O(3) -71.4(4) yes
Pt(1) C(1) C(3) O(4) 103.8(3) yes
Pt(1) C(14) C(15) C(16) 179.9(3) yes
Pt(1) C(14) C(19) C(18) -178.3(3) yes
S(1) C(2) C(1) C(3) 175.3(3) yes
S(1) C(2) C(5) O(5) 145.6(4) yes
S(1) C(2) C(5) O(6) -36.2(5) yes
S(1) C(7) C(8) C(9) 177.0(4) yes
S(1) C(7) C(12) C(11) -178.4(4) yes
P(1) Pt(1) P(2) C(22) -26.5(1) yes
P(1) Pt(1) P(2) C(35) 84.5(1) yes
P(1) Pt(1) P(2) C(41) -152.5(2) yes
P(1) Pt(1) C(1) C(2) 47(1) yes
P(1) Pt(1) C(1) C(3) -123.2(9) yes
P(1) Pt(1) C(14) C(15) 113.2(3) yes
P(1) Pt(1) C(14) C(19) -69.6(3) yes
P(1) C(21) C(22) P(2) -49.7(3) yes
P(1) C(23) C(24) C(25) 170.1(3) yes
P(1) C(23) C(28) C(27) -170.7(4) yes
P(1) C(29) C(30) C(31) 178.9(4) yes
P(1) C(29) C(34) C(33) 180.0(3) yes
P(2) Pt(1) P(1) C(21) 2.6(1) yes
P(2) Pt(1) P(1) C(23) -115.7(1) yes
P(2) Pt(1) P(1) C(29) 119.8(1) yes
P(2) Pt(1) C(1) C(2) -86.7(3) yes
P(2) Pt(1) C(1) C(3) 102.4(3) yes
P(2) Pt(1) C(14) C(15) 165.6(6) yes
P(2) Pt(1) C(14) C(19) -17(1) yes
P(2) C(35) C(36) C(37) -175.4(4) yes
P(2) C(35) C(40) C(39) 174.2(4) yes
P(2) C(41) C(42) C(43) -175.8(4) yes
P(2) C(41) C(46) C(45) 175.8(4) yes
O(1) C(10) C(9) C(8) 177.6(5) yes
O(1) C(10) C(11) C(12) -179.1(5) yes
O(2) C(17) C(16) C(15) 177.8(4) yes
O(2) C(17) C(18) C(19) -176.2(4) yes
O(3) C(3) O(4) C(4) -0.7(6) yes
O(3) C(3) C(1) C(2) 117.2(5) yes
O(4) C(3) C(1) C(2) -67.6(5) yes
O(5) C(5) O(6) C(6) -7.1(8) yes
O(5) C(5) C(2) C(1) -40.7(7) yes
O(6) C(5) C(2) C(1) 137.4(4) yes
C(1) Pt(1) P(1) C(21) -132.4(10) yes
C(1) Pt(1) P(1) C(23) 109.3(10) yes
C(1) Pt(1) P(1) C(29) -15.2(10) yes
C(1) Pt(1) P(2) C(22) 149.3(2) yes
C(1) Pt(1) P(2) C(35) -99.7(2) yes
C(1) Pt(1) P(2) C(41) 23.3(2) yes
C(1) Pt(1) C(14) C(15) -62.3(4) yes
C(1) Pt(1) C(14) C(19) 114.9(3) yes
C(1) C(2) S(1) C(7) 146.6(3) yes
C(1) C(3) O(4) C(4) -175.9(4) yes
C(2) S(1) C(7) C(8) -44.2(4) yes
C(2) S(1) C(7) C(12) 134.2(3) yes
C(2) C(1) Pt(1) C(14) 98.6(3) yes
C(2) C(5) O(6) C(6) 174.8(5) yes
C(3) C(1) Pt(1) C(14) -72.4(3) yes
C(3) C(1) C(2) C(5) 1.7(6) yes
C(5) C(2) S(1) C(7) -39.5(4) yes
C(7) C(8) C(9) C(10) 1.2(8) yes
C(7) C(12) C(11) C(10) 1.5(7) yes
C(8) C(7) C(12) C(11) 0.1(7) yes
C(8) C(9) C(10) C(11) 0.4(8) yes
C(9) C(8) C(7) C(12) -1.4(7) yes
C(9) C(10) O(1) C(13) 8.2(8) yes
C(9) C(10) C(11) C(12) -1.7(8) yes
C(11) C(10) O(1) C(13) -174.5(6) yes
C(14) Pt(1) P(1) C(21) 177.0(2) yes
C(14) Pt(1) P(1) C(23) 58.7(2) yes
C(14) Pt(1) P(1) C(29) -65.8(2) yes
C(14) Pt(1) P(2) C(22) -79.2(8) yes
C(14) Pt(1) P(2) C(35) 31.8(8) yes
C(14) Pt(1) P(2) C(41) 154.8(8) yes
C(14) C(15) C(16) C(17) -1.3(7) yes
C(14) C(19) C(18) C(17) -2.0(6) yes
C(15) C(14) C(19) C(18) -0.9(6) yes
C(15) C(16) C(17) C(18) -1.7(6) yes
C(16) C(15) C(14) C(19) 2.5(6) yes
C(16) C(17) O(2) C(20) -1.5(7) yes
C(16) C(17) C(18) C(19) 3.3(6) yes
C(18) C(17) O(2) C(20) 177.9(5) yes
C(21) P(1) C(23) C(24) 128.2(3) yes
C(21) P(1) C(23) C(28) -61.5(3) yes
C(21) P(1) C(29) C(30) -54.1(4) yes
C(21) P(1) C(29) C(34) 125.1(3) yes
C(21) C(22) P(2) C(35) -66.2(3) yes
C(21) C(22) P(2) C(41) -172.5(3) yes
C(22) P(2) C(35) C(36) 140.0(3) yes
C(22) P(2) C(35) C(40) -39.2(4) yes
C(22) P(2) C(41) C(42) 172.6(3) yes
C(22) P(2) C(41) C(46) -4.9(4) yes
C(22) C(21) P(1) C(23) 150.7(3) yes
C(22) C(21) P(1) C(29) -97.5(3) yes
C(23) P(1) C(29) C(30) 57.7(4) yes
C(23) P(1) C(29) C(34) -123.1(3) yes
C(23) C(24) C(25) C(26) -0.6(7) yes
C(23) C(28) C(27) C(26) 0.6(7) yes
C(24) C(23) P(1) C(29) 18.0(4) yes
C(24) C(23) C(28) C(27) 0.0(6) yes
C(24) C(25) C(26) C(27) 1.1(8) yes
C(25) C(24) C(23) C(28) 0.0(6) yes
C(25) C(26) C(27) C(28) -1.1(8) yes
C(28) C(23) P(1) C(29) -171.6(3) yes
C(29) C(30) C(31) C(32) 1.6(8) yes
C(29) C(34) C(33) C(32) 0.7(7) yes
C(30) C(29) C(34) C(33) -0.9(6) yes
C(30) C(31) C(32) C(33) -1.8(9) yes
C(31) C(30) C(29) C(34) -0.3(7) yes
C(31) C(32) C(33) C(34) 0.6(9) yes
C(35) P(2) C(41) C(42) 65.2(4) yes
C(35) P(2) C(41) C(46) -112.3(4) yes
C(35) C(36) C(37) C(38) -1.1(8) yes
C(35) C(40) C(39) C(38) 3.5(8) yes
C(36) C(35) P(2) C(41) -109.2(4) yes
C(36) C(35) C(40) C(39) -5.0(7) yes
C(36) C(37) C(38) C(39) -0.5(9) yes
C(37) C(36) C(35) C(40) 3.8(7) yes
C(37) C(38) C(39) C(40) -0.7(9) yes
C(40) C(35) P(2) C(41) 71.6(4) yes
C(41) C(42) C(43) C(44) -0.6(9) yes
C(41) C(46) C(45) C(44) 0.3(9) yes
C(42) C(41) C(46) C(45) -1.5(7) yes
C(42) C(43) C(44) C(45) -0.7(10) yes
C(43) C(42) C(41) C(46) 1.7(7) yes
C(43) C(44) C(45) C(46) 0.8(10) yes
C(43) C(44) C(45) C(46) 0.8(10) yes
